data_2242141
loop_
_publ_author_name
'Gomes, Ligia R.'
'Low, John Nicolson'
'Cagide, Fernando'
'Borges, Fernanda'

_publ_section_title
;
 Polymorphism in the structure of
 <i>N</i>-(5-methylthiazol-2-yl)-4-oxo-4<i>H</i>-chromene-3-carboxamide
;
_journal_coeditor_code HB7689
_journal_issue 8
_journal_name_full 'Acta Crystallographica Section E'
_journal_page_first 1154
_journal_page_last 1161
_journal_paper_doi 10.1107/S2056989017009902
_journal_volume 73
_journal_year 2017
_chemical_formula_iupac 'C14 H10 N2 O3 S'
_chemical_formula_moiety 'C14 H10 N2 O3 S'
_chemical_formula_sum 'C14 H10 N2 O3 S'
_chemical_formula_weight 286.30
_chemical_name_systematic
;
<i>N</i>-(5-Methylthiazol-2-yl)-4-oxo-4<i>H</i>-chromene-3-carboxamide
;
_space_group_crystal_system monoclinic
_space_group_IT_number 14
_space_group_name_Hall '-P 2yn'
_space_group_name_H-M_alt 'P 1 21/n 1'
_symmetry_space_group_name_Hall '-P 2yn'
_symmetry_space_group_name_H-M 'P 1 21/n 1'
_atom_sites_solution_hydrogens geom
_audit_creation_method SHELXL-2014/7
_cell_angle_alpha 90
_cell_angle_beta 96.353(8)
_cell_angle_gamma 90
_cell_formula_units_Z 4
_cell_length_a 4.8722(4)
_cell_length_b 12.0436(10)
_cell_length_c 21.9803(16)
_cell_measurement_reflns_used 3369
_cell_measurement_temperature 100(2)
_cell_measurement_theta_max 27.4480
_cell_measurement_theta_min 2.4930
_cell_volume 1281.86(18)
_computing_cell_refinement
;
<i>CrystalClear-SM Expert</i> (Rigaku, 2012)
;
_computing_data_collection
;
<i>CrystalClear-SM Expert</i> (Rigaku, 2012)
;
_computing_data_reduction
;
<i>CrystalClear-SM Expert</i> (Rigaku, 2012)
;
_computing_molecular_graphics
;
Mercury (Macrae <i>et al.</i>,  2006)
;
_computing_publication_material
;
OSCAIL (McArdle <i>et al.</i>,  2004),
SHELXL2014 (Sheldrick, 2015b) and
PLATON (Spek, 2009)
;
_computing_structure_refinement
;
OSCAIL (McArdle <i>et al.</i>,  2004),
<i>ShelXle</i> (H\"ubschle <i>et al.</i>,  2011) and
SHELXL2014 (Sheldrick, 2015b)
;
_computing_structure_solution
;
SHELXT (Sheldrick, 2015a)
;
_diffrn_ambient_temperature 100(2)
_diffrn_measured_fraction_theta_full 0.998
_diffrn_measured_fraction_theta_max 0.996
_diffrn_measurement_device 'abstract diffractometer'
_diffrn_measurement_device_type 'Rigaku Saturn724+'
_diffrn_measurement_method 'profile data from \w-scans'
_diffrn_radiation_monochromator graphite
_diffrn_radiation_type 'Mo K\a'
_diffrn_radiation_wavelength 0.71073
_diffrn_reflns_av_R_equivalents 0.0841
_diffrn_reflns_limit_h_max 6
_diffrn_reflns_limit_h_min -6
_diffrn_reflns_limit_k_max 15
_diffrn_reflns_limit_k_min -15
_diffrn_reflns_limit_l_max 28
_diffrn_reflns_limit_l_min -28
_diffrn_reflns_number 13600
_diffrn_reflns_theta_full 25.000
_diffrn_reflns_theta_max 27.544
_diffrn_reflns_theta_min 2.517
_exptl_absorpt_coefficient_mu 0.261
_exptl_absorpt_correction_T_max 1.00000
_exptl_absorpt_correction_T_min 0.81443
_exptl_absorpt_correction_type multi-scan
_exptl_absorpt_process_details
;
(<i>CrystalClear-SM Expert</i>; Rigaku, 2012)
;
_exptl_crystal_colour yellow
_exptl_crystal_density_diffrn 1.484
_exptl_crystal_description needle
_exptl_crystal_F_000 592
_exptl_crystal_size_max 0.280
_exptl_crystal_size_mid 0.030
_exptl_crystal_size_min 0.020
_refine_diff_density_max 1.152
_refine_diff_density_min -0.367
_refine_ls_extinction_method none
_refine_ls_goodness_of_fit_ref 1.130
_refine_ls_hydrogen_treatment constr
_refine_ls_matrix_type full
_refine_ls_number_parameters 182
_refine_ls_number_reflns 2944
_refine_ls_number_restraints 0
_refine_ls_restrained_S_all 1.130
_refine_ls_R_factor_all 0.1513
_refine_ls_R_factor_gt 0.0973
_refine_ls_shift/su_max 0.001
_refine_ls_shift/su_mean 0.000
_refine_ls_structure_factor_coef Fsqd
_refine_ls_weighting_details 'w=1/[\s^2^(Fo^2^)+(0.0714P)^2^+3.9146P] where P=(Fo^2^+2Fc^2^)/3'
_refine_ls_weighting_scheme calc
_refine_ls_wR_factor_gt 0.2024
_refine_ls_wR_factor_ref 0.2225
_reflns_number_gt 1980
_reflns_number_total 2944
_reflns_threshold_expression 'I > 2\s(I)'
_cod_data_source_file hb7689sup1.cif
_cod_data_source_block 1_P2~1~_n
_cod_database_code 2242141
_shelx_space_group_comment
;
The symmetry employed for this shelxl refinement is uniquely defined
by the following loop, which should always be used as a source of
symmetry information in preference to the above space-group names.
They are only intended as comments.
;
_shelx_estimated_absorpt_t_min 0.931
_shelx_estimated_absorpt_t_max 0.995

loop_
_space_group_symop_operation_xyz
'x, y, z'
'-x+1/2, y+1/2, -z+1/2'
'-x, -y, -z'
'x-1/2, -y-1/2, z-1/2'

loop_
_atom_site_type_symbol
_atom_site_label
_atom_site_fract_x
_atom_site_fract_y
_atom_site_fract_z
_atom_site_U_iso_or_equiv
_atom_site_adp_type
_atom_site_calc_flag
_atom_site_occupancy
S S31 0.9829(3) 0.89007(11) 0.43688(5) 0.0282(3) Uani d 1
O O1 -0.0148(6) 1.0107(2) 0.21301(14) 0.0251(7) Uani d 1
O O3 0.6328(7) 0.9809(3) 0.34453(14) 0.0297(8) Uani d 1
O O4 0.1136(6) 0.7088(3) 0.29518(14) 0.0252(7) Uani d 1
N N3 0.5557(8) 0.7992(3) 0.36084(16) 0.0245(9) Uani d 1
H H3 0.4531 0.7413 0.3489 0.029 Uiso calc 1
N N33 0.8145(9) 0.6867(4) 0.43227(18) 0.0323(10) Uani d 1
C C2 0.1942(10) 0.9927(4) 0.2566(2) 0.0245(10) Uani d 1
H H2 0.3134 1.0535 0.2678 0.029 Uiso calc 1
C C3 0.2503(9) 0.8961(4) 0.28596(19) 0.0221(10) Uani d 1
C C4 0.0784(9) 0.7999(4) 0.27017(19) 0.0211(9) Uani d 1
C C5 -0.3234(10) 0.7340(4) 0.1989(2) 0.0253(10) Uani d 1
H H5 -0.2989 0.6614 0.2154 0.030 Uiso calc 1
C C4A -0.1452(9) 0.8189(4) 0.22095(19) 0.0213(10) Uani d 1
C C6 -0.5338(10) 0.7543(4) 0.1535(2) 0.0274(11) Uani d 1
H H6 -0.6547 0.6959 0.1389 0.033 Uiso calc 1
C C7 -0.5705(10) 0.8606(4) 0.1288(2) 0.0272(11) Uani d 1
H H7 -0.7176 0.8742 0.0976 0.033 Uiso calc 1
C C8 -0.3976(10) 0.9455(4) 0.1489(2) 0.0264(10) Uani d 1
H H8 -0.4214 1.0179 0.1320 0.032 Uiso calc 1
C C8A -0.1864(10) 0.9224(4) 0.1947(2) 0.0237(10) Uani d 1
C C31 0.4964(9) 0.8976(4) 0.33283(19) 0.0224(10) Uani d 1
C C32 0.7694(10) 0.7843(4) 0.4073(2) 0.0283(11) Uani d 1
C C34 1.0346(11) 0.6953(5) 0.4779(2) 0.0357(13) Uani d 1
H H34 1.1015 0.6326 0.5012 0.043 Uiso calc 1
C C35 1.1488(10) 0.7959(4) 0.4877(2) 0.0304(11) Uani d 1
C C351 1.3848(10) 0.8291(5) 0.5342(2) 0.0368(13) Uani d 1
H H35A 1.4522 0.7638 0.5579 0.055 Uiso calc 1
H H35B 1.3213 0.8851 0.5618 0.055 Uiso calc 1
H H35C 1.5347 0.8601 0.5131 0.055 Uiso calc 1

loop_
_atom_site_aniso_label
_atom_site_aniso_U_11
_atom_site_aniso_U_22
_atom_site_aniso_U_33
_atom_site_aniso_U_12
_atom_site_aniso_U_13
_atom_site_aniso_U_23
S31 0.0245(7) 0.0323(7) 0.0281(6) 0.0009(6) 0.0043(5) -0.0015(5)
O1 0.0252(19) 0.0153(16) 0.0340(17) -0.0006(14) -0.0002(14) 0.0028(13)
O3 0.030(2) 0.0216(18) 0.0369(18) -0.0055(15) 0.0001(14) -0.0001(14)
O4 0.0245(19) 0.0164(16) 0.0349(17) 0.0041(14) 0.0040(14) 0.0008(13)
N3 0.024(2) 0.020(2) 0.0289(19) 0.0002(17) 0.0021(16) -0.0030(15)
N33 0.035(3) 0.029(2) 0.032(2) 0.006(2) -0.0008(18) -0.0040(17)
C2 0.024(3) 0.017(2) 0.034(2) -0.002(2) 0.007(2) -0.0012(18)
C3 0.023(3) 0.017(2) 0.028(2) 0.0020(19) 0.0098(18) 0.0005(17)
C4 0.022(2) 0.015(2) 0.028(2) 0.0033(19) 0.0093(18) -0.0021(17)
C5 0.026(3) 0.020(2) 0.031(2) 0.001(2) 0.009(2) 0.0017(18)
C4A 0.023(3) 0.015(2) 0.028(2) -0.0045(19) 0.0098(19) -0.0027(17)
C6 0.025(3) 0.025(3) 0.033(2) -0.003(2) 0.005(2) -0.0058(19)
C7 0.027(3) 0.027(3) 0.028(2) 0.001(2) 0.003(2) 0.0012(18)
C8 0.026(3) 0.021(2) 0.033(2) 0.005(2) 0.004(2) 0.0036(18)
C8A 0.024(3) 0.017(2) 0.032(2) -0.0016(19) 0.010(2) -0.0032(18)
C31 0.023(3) 0.017(2) 0.028(2) 0.000(2) 0.0077(19) -0.0023(17)
C32 0.033(3) 0.026(3) 0.027(2) 0.004(2) 0.008(2) -0.0043(18)
C34 0.037(3) 0.042(3) 0.026(2) 0.020(3) 0.000(2) -0.002(2)
C35 0.025(3) 0.039(3) 0.028(2) 0.007(2) 0.006(2) -0.004(2)
C351 0.027(3) 0.048(3) 0.034(3) 0.004(3) 0.001(2) -0.005(2)

loop_
_atom_type_symbol
_atom_type_description
_atom_type_scat_dispersion_real
_atom_type_scat_dispersion_imag
_atom_type_scat_source
C C 0.0033 0.0016 'International Tables Vol C Tables 4.2.6.8 and 6.1.1.4'
H H 0.0000 0.0000 'International Tables Vol C Tables 4.2.6.8 and 6.1.1.4'
N N 0.0061 0.0033 'International Tables Vol C Tables 4.2.6.8 and 6.1.1.4'
O O 0.0106 0.0060 'International Tables Vol C Tables 4.2.6.8 and 6.1.1.4'
S S 0.1246 0.1234 'International Tables Vol C Tables 4.2.6.8 and 6.1.1.4'

loop_
_geom_angle_atom_site_label_1
_geom_angle_atom_site_label_2
_geom_angle_atom_site_label_3
_geom_angle
C32 S31 C35 88.8(2)
C2 O1 C8A 118.1(4)
C31 N3 C32 123.6(4)
C31 N3 H3 118.2
C32 N3 H3 118.2
C32 N33 C34 108.4(4)
O1 C2 C3 125.7(4)
O1 C2 H2 117.2
C3 C2 H2 117.2
C2 C3 C4 119.7(4)
C2 C3 C31 115.2(4)
C4 C3 C31 125.0(4)
O4 C4 C3 123.9(4)
O4 C4 C4A 121.6(4)
C3 C4 C4A 114.5(4)
C6 C5 C4A 120.7(4)
C6 C5 H5 119.7
C4A C5 H5 119.7
C8A C4A C5 117.5(4)
C8A C4A C4 120.7(4)
C5 C4A C4 121.8(4)
C5 C6 C7 120.0(5)
C5 C6 H6 120.0
C7 C6 H6 120.0
C8 C7 C6 120.9(5)
C8 C7 H7 119.5
C6 C7 H7 119.5
C7 C8 C8A 117.8(4)
C7 C8 H8 121.1
C8A C8 H8 121.1
C4A C8A O1 121.2(4)
C4A C8A C8 123.2(4)
O1 C8A C8 115.6(4)
O3 C31 N3 122.9(4)
O3 C31 C3 122.4(4)
N3 C31 C3 114.8(4)
N33 C32 N3 120.2(4)
N33 C32 S31 116.1(4)
N3 C32 S31 123.7(4)
C35 C34 N33 117.2(5)
C35 C34 H34 121.4
N33 C34 H34 121.4
C34 C35 C351 128.4(5)
C34 C35 S31 109.4(4)
C351 C35 S31 122.1(4)
C35 C351 H35A 109.5
C35 C351 H35B 109.5
H35A C351 H35B 109.5
C35 C351 H35C 109.5
H35A C351 H35C 109.5
H35B C351 H35C 109.5

loop_
_geom_bond_atom_site_label_1
_geom_bond_atom_site_label_2
_geom_bond_distance
S31 C32 1.726(5)
S31 C35 1.728(5)
O1 C2 1.336(6)
O1 C8A 1.384(5)
O3 C31 1.215(5)
O4 C4 1.231(5)
N3 C31 1.353(6)
N3 C32 1.387(6)
N3 H3 0.8800
N33 C32 1.306(6)
N33 C34 1.388(6)
C2 C3 1.344(6)
C2 H2 0.9500
C3 C4 1.449(6)
C3 C31 1.492(7)
C4 C4A 1.466(6)
C5 C6 1.371(7)
C5 C4A 1.393(6)
C5 H5 0.9500
C4A C8A 1.379(6)
C6 C7 1.394(7)
C6 H6 0.9500
C7 C8 1.367(7)
C7 H7 0.9500
C8 C8A 1.387(7)
C8 H8 0.9500
C34 C35 1.341(7)
C34 H34 0.9500
C35 C351 1.506(7)
C351 H35A 0.9800
C351 H35B 0.9800
C351 H35C 0.9800

loop_
_geom_hbond_atom_site_label_D
_geom_hbond_atom_site_label_H
_geom_hbond_atom_site_label_A
_geom_hbond_site_symmetry_A
_geom_hbond_distance_DH
_geom_hbond_distance_HA
_geom_hbond_distance_DA
_geom_hbond_angle_DHA
N3 H3 O4 . 0.88 1.96 2.687(5) 139
C2 H2 O4 2 0.95 2.38 3.030(5) 126
C8 H8 N33 2 0.95 2.56 3.455(6) 157

loop_
_geom_torsion_atom_site_label_1
_geom_torsion_atom_site_label_2
_geom_torsion_atom_site_label_3
_geom_torsion_atom_site_label_4
_geom_torsion
C8A O1 C2 C3 -1.8(6)
O1 C2 C3 C4 0.9(7)
O1 C2 C3 C31 179.9(4)
C2 C3 C4 O4 -179.2(4)
C31 C3 C4 O4 1.9(7)
C2 C3 C4 C4A 1.1(6)
C31 C3 C4 C4A -177.8(4)
C6 C5 C4A C8A -1.1(6)
C6 C5 C4A C4 178.9(4)
O4 C4 C4A C8A 178.1(4)
C3 C4 C4A C8A -2.2(6)
O4 C4 C4A C5 -1.9(6)
C3 C4 C4A C5 177.8(4)
C4A C5 C6 C7 0.2(7)
C5 C6 C7 C8 0.5(7)
C6 C7 C8 C8A -0.4(7)
C5 C4A C8A O1 -178.5(4)
C4 C4A C8A O1 1.5(6)
C5 C4A C8A C8 1.2(7)
C4 C4A C8A C8 -178.8(4)
C2 O1 C8A C4A 0.5(6)
C2 O1 C8A C8 -179.3(4)
C7 C8 C8A C4A -0.5(7)
C7 C8 C8A O1 179.3(4)
C32 N3 C31 O3 2.9(7)
C32 N3 C31 C3 -177.4(4)
C2 C3 C31 O3 1.5(6)
C4 C3 C31 O3 -179.6(4)
C2 C3 C31 N3 -178.2(4)
C4 C3 C31 N3 0.7(6)
C34 N33 C32 N3 -178.9(4)
C34 N33 C32 S31 -0.4(5)
C31 N3 C32 N33 180.0(4)
C31 N3 C32 S31 1.6(6)
C35 S31 C32 N33 -0.2(4)
C35 S31 C32 N3 178.3(4)
C32 N33 C34 C35 0.9(6)
N33 C34 C35 C351 179.2(4)
N33 C34 C35 S31 -1.1(6)
C32 S31 C35 C34 0.7(4)
C32 S31 C35 C351 -179.5(4)

_cod_database_fobs_code 2242141
